data_4345618
loop_
_publ_author_name
'Li, Yan'
'Siwatch, Rahul Kumar'
'Mondal, Totan'
'Li, Yongxin'
'Ganguly, Rakesh'
'Koley, Debasis'
'So, Cheuk-Wai'

_publ_section_title
;
 Diverse Bonding Activations in the Reactivity of a Pentaphenylborole
 toward Sodium Phosphaethynolate: Heterocycle Synthesis and Mechanistic
 Studies.
;
_journal_issue 7
_journal_name_full 'Inorganic chemistry'
_journal_page_first 4112
_journal_page_last 4120
_journal_paper_doi 10.1021/acs.inorgchem.7b00128
_journal_volume 56
_journal_year 2017
_chemical_formula_sum 'C62.5 H63 B N2'
_chemical_formula_weight 852.96
_space_group_crystal_system triclinic
_space_group_IT_number 2
_space_group_name_Hall '-P 1'
_space_group_name_H-M_alt 'P -1'
_symmetry_space_group_name_Hall '-P 1'
_symmetry_space_group_name_H-M 'P -1'
_atom_sites_solution_hydrogens geom
_cell_angle_alpha 94.6072(18)
_cell_angle_beta 100.2085(16)
_cell_angle_gamma 92.3143(17)
_cell_formula_units_Z 2
_cell_length_a 11.0957(3)
_cell_length_b 11.7650(3)
_cell_length_c 19.1624(5)
_cell_measurement_reflns_used 9970
_cell_measurement_temperature 103.(2)
_cell_measurement_theta_max 25.5747
_cell_measurement_theta_min 2.3235
_cell_volume 2450.12(11)
_computing_cell_refinement 'SAINT V8.37A (Bruker AXS Inc., 2015)'
_computing_data_collection 'APEX3 (Bruker AXS Inc., 2016)'
_computing_data_reduction 'SAINT V8.37A (Bruker AXS Inc., 2015)'
_computing_molecular_graphics 'XP (Bruker AXS Inc., 2016)'
_computing_publication_material 'APEX3 (Bruker AXS Inc., 2016)'
_computing_structure_refinement 'SHELXL-2014/7 (Sheldrick, 2014)'
_computing_structure_solution 'XS, VERSION 2013/1'
_diffrn_ambient_temperature 103.(2)
_diffrn_detector_area_resol_mean 8.3333
_diffrn_measured_fraction_theta_full 0.995
_diffrn_measured_fraction_theta_max 0.995
_diffrn_measurement_device_type 'CCD area detector'
_diffrn_measurement_method 'phi and omega scans'
_diffrn_radiation_monochromator graphite
_diffrn_radiation_type MoK\a
_diffrn_radiation_wavelength 0.71073
_diffrn_reflns_av_R_equivalents 0.0561
_diffrn_reflns_av_unetI/netI 0.0437
_diffrn_reflns_limit_h_max 14
_diffrn_reflns_limit_h_min -14
_diffrn_reflns_limit_k_max 15
_diffrn_reflns_limit_k_min -15
_diffrn_reflns_limit_l_max 24
_diffrn_reflns_limit_l_min -24
_diffrn_reflns_number 71568
_diffrn_reflns_theta_full 27.33
_diffrn_reflns_theta_max 27.33
_diffrn_reflns_theta_min 1.08
_diffrn_source 'fine-focus sealed tube'
_diffrn_source_type 'Bruker KappaCCD'
_exptl_absorpt_coefficient_mu 0.066
_exptl_absorpt_correction_T_max 0.99
_exptl_absorpt_correction_T_min 0.93
_exptl_absorpt_correction_type multi-scan
_exptl_absorpt_process_details
;
SADABS-2014/5 - Bruker AXS area detector scaling and absorption correction
;
_exptl_crystal_colour 'light yellow'
_exptl_crystal_density_diffrn 1.156
_exptl_crystal_density_method 'not measured'
_exptl_crystal_description block
_exptl_crystal_F_000 914
_exptl_crystal_size_max 0.380
_exptl_crystal_size_mid 0.300
_exptl_crystal_size_min 0.220
_refine_diff_density_max 0.596
_refine_diff_density_min -0.656
_refine_ls_extinction_method none
_refine_ls_goodness_of_fit_ref 1.022
_refine_ls_hydrogen_treatment constr
_refine_ls_matrix_type full
_refine_ls_number_parameters 619
_refine_ls_number_reflns 11009
_refine_ls_number_restraints 84
_refine_ls_restrained_S_all 1.039
_refine_ls_R_factor_all 0.0807
_refine_ls_R_factor_gt 0.0502
_refine_ls_shift/su_max 0.000
_refine_ls_shift/su_mean 0.000
_refine_ls_structure_factor_coef Fsqd
_refine_ls_weighting_details 'w=1/[\s^2^(Fo^2^)+(0.0545P)^2^+1.4210P] where P=(Fo^2^+2Fc^2^)/3'
_refine_ls_weighting_scheme calc
_refine_ls_wR_factor_gt 0.1176
_refine_ls_wR_factor_ref 0.1363
_reflns_number_gt 7845
_reflns_number_total 11009
_reflns_threshold_expression 'I > 2\s(I)'
_cod_data_source_file ic7b00128_si_001.cif
_cod_data_source_block scw1534
_cod_depositor_comments
;
The following automatic conversions were performed:

'_exptl_absorpt_correction_type' value 'Multi-Scan' changed to
'multi-scan' according to
/home/data/users/saulius/crontab/automatic-downloads/current/ACS/lib/dictionaries/cif_core.dic
dictionary named 'cif_core.dic' version 2.4.2 from 2011-04-26.

Automatic conversion script
Id: cif_fix_values 4973 2017-02-22 13:04:09Z antanas 
;
_cod_original_formula_sum 'C62.50 H63 B N2'
_cod_database_code 4345618

loop_
_space_group_symop_operation_xyz
'x, y, z'
'-x, -y, -z'

loop_
_atom_site_type_symbol
_atom_site_label
_atom_site_fract_x
_atom_site_fract_y
_atom_site_fract_z
_atom_site_U_iso_or_equiv
_atom_site_adp_type
_atom_site_calc_flag
_atom_site_refinement_flags_adp
_atom_site_refinement_flags_occupancy
_atom_site_refinement_flags_posn
_atom_site_occupancy
_atom_site_disorder_assembly
_atom_site_disorder_group
B B1 0.25509(16) 0.14248(16) 0.30293(9) 0.0161(4) Uani d . . . 1 . .
C C1 0.45612(14) 0.07789(13) 0.27618(9) 0.0171(3) Uani d . . . 1 . .
C C2 0.55410(15) 0.08663(14) 0.33427(9) 0.0208(4) Uani d . . . 1 . .
C C3 0.56679(16) 0.17627(15) 0.39725(9) 0.0231(4) Uani d . . . 1 . .
H H3 0.4998 0.2302 0.3871 0.028 Uiso calc U . R 1 . .
C C4 0.55268(18) 0.12034(18) 0.46507(10) 0.0332(4) Uani d . . . 1 . .
H H4A 0.4734 0.077 0.4575 0.05 Uiso calc U . R 1 . .
H H4B 0.5566 0.1796 0.5045 0.05 Uiso calc U . R 1 . .
H H4C 0.619 0.0686 0.4766 0.05 Uiso calc U . R 1 . .
C C5 0.69001(17) 0.24504(17) 0.40953(11) 0.0319(4) Uani d . . . 1 . .
H H5A 0.757 0.1933 0.4186 0.048 Uiso calc U . R 1 . .
H H5B 0.6949 0.3013 0.4507 0.048 Uiso calc U . R 1 . .
H H5C 0.697 0.2845 0.3672 0.048 Uiso calc U . R 1 . .
C C6 0.64337(16) 0.00689(15) 0.33496(11) 0.0284(4) Uani d . . . 1 . .
H H6 0.7108 0.0118 0.3735 0.034 Uiso calc U . R 1 . .
C C7 0.63591(17) -0.07887(15) 0.28100(12) 0.0317(4) Uani d . . . 1 . .
H H7 0.6982 -0.1321 0.2822 0.038 Uiso calc U . R 1 . .
C C8 0.53829(17) -0.08748(15) 0.22538(11) 0.0299(4) Uani d . . . 1 . .
H H8 0.5332 -0.148 0.1889 0.036 Uiso calc U . R 1 . .
C C9 0.44644(15) -0.00959(14) 0.22109(10) 0.0224(4) Uani d . . . 1 . .
C C10 0.34218(17) -0.02478(16) 0.15757(10) 0.0277(4) Uani d . . . 1 . .
H H10 0.2859 0.0386 0.1621 0.033 Uiso calc U . R 1 . .
C C11 0.3902(2) -0.01770(18) 0.08765(11) 0.0380(5) Uani d . . . 1 . .
H H11A 0.4423 0.0524 0.0906 0.057 Uiso calc U . R 1 . .
H H11B 0.3208 -0.0169 0.0482 0.057 Uiso calc U . R 1 . .
H H11C 0.4381 -0.0841 0.0795 0.057 Uiso calc U . R 1 . .
C C12 0.26809(19) -0.13842(17) 0.15554(12) 0.0384(5) Uani d . . . 1 . .
H H12A 0.3215 -0.2019 0.1508 0.058 Uiso calc U . R 1 . .
H H12B 0.2001 -0.1446 0.1148 0.058 Uiso calc U . R 1 . .
H H12C 0.2354 -0.1413 0.1997 0.058 Uiso calc U . R 1 . .
C C13 0.39658(14) 0.27192(13) 0.25448(8) 0.0142(3) Uani d . . . 1 . .
C C14 0.29707(14) 0.33691(13) 0.21414(8) 0.0156(3) Uani d . . . 1 . .
C C15 0.19461(14) 0.37043(13) 0.23725(8) 0.0157(3) Uani d . . . 1 . .
C C16 0.16220(13) 0.34438(14) 0.30633(8) 0.0155(3) Uani d . . . 1 . .
C C17 0.18946(14) 0.24516(14) 0.33465(8) 0.0159(3) Uani d . . . 1 . .
C C18 0.19816(15) 0.02040(14) 0.30985(9) 0.0192(3) Uani d . . . 1 . .
C C19 0.07606(16) -0.00206(15) 0.27662(10) 0.0269(4) Uani d . . . 1 . .
H H19 0.0353 0.0539 0.2496 0.032 Uiso calc U . R 1 . .
C C20 0.01260(18) -0.10418(17) 0.28214(12) 0.0360(5) Uani d . . . 1 . .
H H20 -0.0695 -0.1186 0.2576 0.043 Uiso calc U . R 1 . .
C C21 0.06878(19) -0.18453(16) 0.32327(11) 0.0355(5) Uani d . . . 1 . .
H H21 0.0253 -0.2539 0.3279 0.043 Uiso calc U . R 1 . .
C C22 0.18787(19) -0.16350(16) 0.35738(11) 0.0341(5) Uani d . . . 1 . .
H H22 0.2264 -0.2182 0.3865 0.041 Uiso calc U . R 1 . .
C C23 0.25292(17) -0.06328(15) 0.34994(10) 0.0267(4) Uani d . . . 1 . .
H H23 0.3364 -0.0517 0.3726 0.032 Uiso calc U . R 1 . .
C C24 0.15897(15) 0.21964(13) 0.40532(8) 0.0173(3) Uani d . . . 1 . .
C C25 0.04114(16) 0.18491(15) 0.41381(9) 0.0226(4) Uani d . . . 1 . .
H H25 -0.0259 0.1869 0.3755 0.027 Uiso calc U . R 1 . .
C C26 0.02131(17) 0.14751(15) 0.47778(10) 0.0263(4) Uani d . . . 1 . .
H H26 -0.0593 0.1242 0.4831 0.032 Uiso calc U . R 1 . .
C C27 0.11788(17) 0.14383(15) 0.53407(9) 0.0252(4) Uani d . . . 1 . .
H H27 0.1041 0.1165 0.5775 0.03 Uiso calc U . R 1 . .
C C28 0.23449(17) 0.18026(15) 0.52667(9) 0.0245(4) Uani d . . . 1 . .
H H28 0.3011 0.1793 0.5653 0.029 Uiso calc U . R 1 . .
C C29 0.25427(16) 0.21816(14) 0.46278(9) 0.0214(4) Uani d . . . 1 . .
H H29 0.3346 0.2436 0.4583 0.026 Uiso calc U . R 1 . .
C C30 0.09122(14) 0.42789(13) 0.34319(8) 0.0161(3) Uani d . . . 1 . .
C C31 0.14797(15) 0.49590(14) 0.40391(9) 0.0209(4) Uani d . . . 1 . .
H H31 0.2336 0.4928 0.4205 0.025 Uiso calc U . R 1 . .
C C32 0.07960(17) 0.56809(15) 0.44020(10) 0.0269(4) Uani d . . . 1 . .
H H32 0.1189 0.6153 0.4811 0.032 Uiso calc U . R 1 . .
C C33 -0.04516(17) 0.57181(15) 0.41728(10) 0.0269(4) Uani d . . . 1 . .
H H33 -0.0918 0.6201 0.443 0.032 Uiso calc U . R 1 . .
C C34 -0.10177(16) 0.50544(15) 0.35715(10) 0.0251(4) Uani d . . . 1 . .
H H34 -0.1876 0.5083 0.341 0.03 Uiso calc U . R 1 . .
C C35 -0.03375(15) 0.43442(15) 0.32008(9) 0.0211(4) Uani d . . . 1 . .
H H35 -0.0733 0.3896 0.2782 0.025 Uiso calc U . R 1 . .
C C36 0.10729(14) 0.43781(14) 0.18956(8) 0.0177(3) Uani d . . . 1 . .
C C37 0.04034(14) 0.38403(16) 0.12677(9) 0.0212(4) Uani d . . . 1 . .
H H37 0.0454 0.3043 0.1163 0.025 Uiso calc U . R 1 . .
C C38 -0.03404(15) 0.44570(17) 0.07909(9) 0.0262(4) Uani d . . . 1 . .
H H38 -0.0794 0.4082 0.0361 0.031 Uiso calc U . R 1 . .
C C39 -0.04200(16) 0.56170(17) 0.09422(10) 0.0284(4) Uani d . . . 1 . .
H H39 -0.0914 0.6043 0.0612 0.034 Uiso calc U . R 1 . .
C C40 0.02184(16) 0.61546(16) 0.15730(10) 0.0276(4) Uani d . . . 1 . .
H H40 0.0152 0.6949 0.1681 0.033 Uiso calc U . R 1 . .
C C41 0.09558(15) 0.55396(15) 0.20494(9) 0.0224(4) Uani d . . . 1 . .
H H41 0.1386 0.5914 0.2485 0.027 Uiso calc U . R 1 . .
C C42 0.32152(14) 0.36606(15) 0.14298(9) 0.0194(3) Uani d . . . 1 . .
C C43 0.33905(15) 0.47852(16) 0.12766(10) 0.0251(4) Uani d . . . 1 . .
H H43 0.3373 0.5392 0.1633 0.03 Uiso calc U . R 1 . .
C C44 0.35891(17) 0.5027(2) 0.06113(11) 0.0364(5) Uani d . . . 1 . .
H H44 0.3702 0.5798 0.0512 0.044 Uiso calc U . R 1 . .
C C45 0.36248(18) 0.4158(2) 0.00922(11) 0.0421(6) Uani d . . . 1 . .
H H45 0.3766 0.4328 -0.0364 0.05 Uiso calc U . R 1 . .
C C46 0.34560(19) 0.3042(2) 0.02356(10) 0.0393(5) Uani d . . . 1 . .
H H46 0.3481 0.2441 -0.0122 0.047 Uiso calc U . R 1 . .
C C47 0.32480(16) 0.27911(18) 0.09033(9) 0.0289(4) Uani d . . . 1 . .
H H47 0.3128 0.2018 0.0998 0.035 Uiso calc U . R 1 . .
C C48 0.56298(14) 0.39963(13) 0.24318(8) 0.0156(3) Uani d . . . 1 . .
C C49 0.55435(14) 0.50857(14) 0.27686(9) 0.0188(3) Uani d . . . 1 . .
C C50 0.48485(16) 0.52901(15) 0.33792(10) 0.0251(4) Uani d . . . 1 . .
H H50 0.4259 0.4619 0.3365 0.03 Uiso calc U . R 1 . .
C C51 0.5729(2) 0.5374(2) 0.40912(11) 0.0433(5) Uani d . . . 1 . .
H H51A 0.6142 0.4657 0.4144 0.065 Uiso calc U . R 1 . .
H H51B 0.5269 0.5514 0.4479 0.065 Uiso calc U . R 1 . .
H H51C 0.6341 0.6004 0.4108 0.065 Uiso calc U . R 1 . .
C C52 0.41192(19) 0.63579(18) 0.33283(12) 0.0394(5) Uani d . . . 1 . .
H H52A 0.4685 0.7035 0.3393 0.059 Uiso calc U . R 1 . .
H H52B 0.3614 0.64 0.3699 0.059 Uiso calc U . R 1 . .
H H52C 0.3589 0.6326 0.2859 0.059 Uiso calc U . R 1 . .
C C53 0.61727(15) 0.59981(14) 0.25475(10) 0.0229(4) Uani d . . . 1 . .
H H53 0.6117 0.6746 0.2763 0.027 Uiso calc U . R 1 . .
C C54 0.68740(16) 0.58468(15) 0.20248(10) 0.0255(4) Uani d . . . 1 . .
H H54 0.7292 0.6484 0.1882 0.031 Uiso calc U . R 1 . .
C C55 0.69665(15) 0.47592(15) 0.17090(9) 0.0228(4) Uani d . . . 1 . .
H H55 0.7458 0.4657 0.1353 0.027 Uiso calc U . R 1 . .
C C56 0.63558(14) 0.38194(14) 0.19033(8) 0.0179(3) Uani d . . . 1 . .
C C57 0.64546(15) 0.26212(15) 0.15703(9) 0.0214(4) Uani d . . . 1 . .
H H57 0.5651 0.2196 0.1558 0.026 Uiso calc U . R 1 . .
C C58 0.66781(18) 0.25805(18) 0.08080(10) 0.0318(4) Uani d . . . 1 . .
H H58A 0.6056 0.3004 0.0523 0.048 Uiso calc U . R 1 . .
H H58B 0.6628 0.1784 0.0606 0.048 Uiso calc U . R 1 . .
H H58C 0.7495 0.2927 0.0804 0.048 Uiso calc U . R 1 . .
C C59 0.74383(18) 0.19887(16) 0.20249(10) 0.0297(4) Uani d . . . 1 . .
H H59A 0.8249 0.2342 0.2014 0.045 Uiso calc U . R 1 . .
H H59B 0.7399 0.1187 0.1835 0.045 Uiso calc U . R 1 . .
H H59C 0.7297 0.2032 0.2517 0.045 Uiso calc U . R 1 . .
C C1S 0.0669(8) 0.0645(7) 0.9430(4) 0.106(3) Uani d U P G 0.5 A -1
C C2S 0.0223(8) 0.1345(5) 0.9934(5) 0.100(3) Uani d U P G 0.5 A -1
H H2S 0.0352 0.2151 0.9952 0.12 Uiso calc U P R 0.5 A -1
C C3S -0.0410(7) 0.0867(4) 1.0413(4) 0.077(2) Uani d U P G 0.5 A -1
H H3S -0.0715 0.1345 1.0757 0.092 Uiso calc U P R 0.5 A -1
C C4S -0.0598(6) -0.0312(4) 1.0387(3) 0.0643(18) Uani d U P G 0.5 A -1
H H4S -0.1031 -0.0639 1.0714 0.077 Uiso calc U P R 0.5 A -1
C C5S -0.0152(7) -0.1013(5) 0.9883(3) 0.090(3) Uani d U P G 0.5 A -1
H H5S -0.028 -0.1819 0.9865 0.108 Uiso calc U P R 0.5 A -1
C C6S 0.0482(8) -0.0534(7) 0.9404(4) 0.103(3) Uani d U P G 0.5 A -1
H H6S 0.0787 -0.1013 0.906 0.124 Uiso calc U P R 0.5 A -1
C C7S 0.1446(6) 0.0859(5) 0.9025(3) 0.0650(16) Uani d U P . 0.5 A -1
H H7S1 0.1524 0.1684 0.899 0.098 Uiso calc U P R 0.5 A -1
H H7S2 0.1159 0.0468 0.855 0.098 Uiso calc U P R 0.5 A -1
H H7S3 0.2246 0.0587 0.9228 0.098 Uiso calc U P R 0.5 A -1
N N1 0.36245(11) 0.16228(11) 0.27420(7) 0.0146(3) Uani d . . . 1 . .
N N2 0.51031(12) 0.29997(11) 0.26510(7) 0.0153(3) Uani d . . . 1 . .

loop_
_atom_site_aniso_label
_atom_site_aniso_U_11
_atom_site_aniso_U_22
_atom_site_aniso_U_33
_atom_site_aniso_U_12
_atom_site_aniso_U_13
_atom_site_aniso_U_23
B1 0.0168(9) 0.0181(9) 0.0128(8) 0.0007(7) 0.0000(7) 0.0035(7)
C1 0.0168(8) 0.0135(8) 0.0227(8) 0.0001(6) 0.0064(7) 0.0055(6)
C2 0.0184(8) 0.0166(8) 0.0287(9) -0.0004(6) 0.0045(7) 0.0101(7)
C3 0.0219(8) 0.0242(9) 0.0222(9) 0.0003(7) -0.0009(7) 0.0078(7)
C4 0.0328(10) 0.0391(11) 0.0283(10) 0.0031(9) 0.0011(8) 0.0158(9)
C5 0.0251(9) 0.0338(11) 0.0330(10) -0.0039(8) -0.0047(8) 0.0052(9)
C6 0.0215(9) 0.0221(9) 0.0432(11) 0.0023(7) 0.0052(8) 0.0145(8)
C7 0.0227(9) 0.0175(9) 0.0590(13) 0.0064(7) 0.0136(9) 0.0115(9)
C8 0.0305(10) 0.0153(9) 0.0469(12) 0.0005(7) 0.0167(9) -0.0001(8)
C9 0.0227(8) 0.0153(8) 0.0309(9) -0.0014(7) 0.0105(7) 0.0016(7)
C10 0.0291(9) 0.0241(9) 0.0293(10) -0.0008(7) 0.0080(8) -0.0062(8)
C11 0.0476(12) 0.0360(12) 0.0297(11) 0.0012(10) 0.0110(9) -0.0081(9)
C12 0.0376(11) 0.0311(11) 0.0441(12) -0.0090(9) 0.0098(10) -0.0116(9)
C13 0.0174(8) 0.0150(8) 0.0105(7) 0.0009(6) 0.0038(6) -0.0005(6)
C14 0.0170(8) 0.0146(8) 0.0149(8) -0.0013(6) 0.0019(6) 0.0029(6)
C15 0.0160(7) 0.0138(8) 0.0164(8) -0.0020(6) 0.0006(6) 0.0025(6)
C16 0.0119(7) 0.0184(8) 0.0147(8) -0.0021(6) -0.0003(6) 0.0010(6)
C17 0.0131(7) 0.0178(8) 0.0163(8) -0.0018(6) 0.0021(6) 0.0012(6)
C18 0.0216(8) 0.0164(8) 0.0217(8) 0.0005(6) 0.0102(7) -0.0004(7)
C19 0.0239(9) 0.0218(9) 0.0353(10) -0.0028(7) 0.0073(8) 0.0018(8)
C20 0.0267(10) 0.0324(11) 0.0493(13) -0.0102(8) 0.0137(9) -0.0042(9)
C21 0.0431(12) 0.0185(9) 0.0518(13) -0.0079(8) 0.0313(10) -0.0017(9)
C22 0.0453(12) 0.0194(9) 0.0444(12) 0.0051(8) 0.0227(10) 0.0093(8)
C23 0.0298(10) 0.0191(9) 0.0337(10) 0.0031(7) 0.0114(8) 0.0052(8)
C24 0.0232(8) 0.0125(8) 0.0178(8) 0.0042(6) 0.0069(7) 0.0026(6)
C25 0.0229(8) 0.0245(9) 0.0220(9) 0.0048(7) 0.0066(7) 0.0055(7)
C26 0.0261(9) 0.0261(9) 0.0312(10) 0.0039(7) 0.0143(8) 0.0082(8)
C27 0.0371(10) 0.0217(9) 0.0211(9) 0.0093(8) 0.0132(8) 0.0076(7)
C28 0.0315(9) 0.0248(9) 0.0176(8) 0.0071(7) 0.0035(7) 0.0039(7)
C29 0.0227(8) 0.0214(9) 0.0207(8) 0.0023(7) 0.0048(7) 0.0030(7)
C30 0.0186(8) 0.0140(8) 0.0175(8) 0.0014(6) 0.0060(6) 0.0057(6)
C31 0.0192(8) 0.0211(9) 0.0223(9) -0.0020(7) 0.0037(7) 0.0034(7)
C32 0.0329(10) 0.0209(9) 0.0268(9) -0.0041(8) 0.0090(8) -0.0032(7)
C33 0.0317(10) 0.0188(9) 0.0347(10) 0.0056(7) 0.0168(8) 0.0036(8)
C34 0.0206(8) 0.0257(9) 0.0323(10) 0.0066(7) 0.0090(7) 0.0095(8)
C35 0.0200(8) 0.0233(9) 0.0197(8) 0.0006(7) 0.0024(7) 0.0030(7)
C36 0.0131(7) 0.0245(9) 0.0174(8) 0.0014(6) 0.0055(6) 0.0073(7)
C37 0.0171(8) 0.0285(9) 0.0193(8) -0.0010(7) 0.0062(7) 0.0048(7)
C38 0.0161(8) 0.0459(12) 0.0175(8) -0.0014(8) 0.0029(7) 0.0097(8)
C39 0.0187(8) 0.0413(11) 0.0290(10) 0.0083(8) 0.0061(7) 0.0198(9)
C40 0.0252(9) 0.0275(10) 0.0349(10) 0.0089(8) 0.0109(8) 0.0154(8)
C41 0.0202(8) 0.0252(9) 0.0228(9) 0.0024(7) 0.0040(7) 0.0073(7)
C42 0.0120(7) 0.0288(9) 0.0181(8) 0.0024(6) 0.0016(6) 0.0073(7)
C43 0.0172(8) 0.0318(10) 0.0280(9) 0.0021(7) 0.0036(7) 0.0145(8)
C44 0.0240(10) 0.0534(14) 0.0359(11) 0.0027(9) 0.0054(8) 0.0293(10)
C45 0.0252(10) 0.0823(18) 0.0229(10) 0.0047(10) 0.0062(8) 0.0252(11)
C46 0.0347(11) 0.0644(15) 0.0193(10) 0.0054(10) 0.0061(8) 0.0019(10)
C47 0.0265(9) 0.0399(11) 0.0205(9) 0.0032(8) 0.0043(7) 0.0045(8)
C48 0.0137(7) 0.0165(8) 0.0161(8) -0.0002(6) 0.0000(6) 0.0051(6)
C49 0.0155(8) 0.0190(8) 0.0217(8) 0.0009(6) 0.0026(6) 0.0030(7)
C50 0.0255(9) 0.0181(9) 0.0330(10) -0.0046(7) 0.0132(8) -0.0044(7)
C51 0.0555(14) 0.0498(14) 0.0276(11) 0.0127(11) 0.0145(10) 0.0011(10)
C52 0.0328(11) 0.0372(12) 0.0500(13) 0.0080(9) 0.0150(10) -0.0042(10)
C53 0.0226(9) 0.0148(8) 0.0315(10) -0.0003(7) 0.0048(7) 0.0036(7)
C54 0.0230(9) 0.0216(9) 0.0336(10) -0.0030(7) 0.0065(8) 0.0112(8)
C55 0.0203(8) 0.0285(9) 0.0218(9) 0.0005(7) 0.0075(7) 0.0078(7)
C56 0.0143(7) 0.0209(8) 0.0184(8) 0.0017(6) 0.0012(6) 0.0045(7)
C57 0.0197(8) 0.0233(9) 0.0217(9) -0.0019(7) 0.0066(7) -0.0004(7)
C58 0.0332(10) 0.0377(11) 0.0252(10) -0.0025(9) 0.0110(8) -0.0039(8)
C59 0.0339(10) 0.0222(9) 0.0334(10) 0.0051(8) 0.0075(8) -0.0007(8)
C1S 0.074(4) 0.124(6) 0.113(5) 0.031(5) -0.009(4) 0.007(5)
C2S 0.088(4) 0.102(5) 0.108(5) -0.012(4) 0.018(4) 0.004(4)
C3S 0.063(4) 0.071(4) 0.097(4) -0.009(3) 0.030(3) -0.012(4)
C4S 0.048(3) 0.038(3) 0.084(4) 0.019(2) -0.037(3) -0.030(3)
C5S 0.097(5) 0.043(3) 0.111(5) 0.024(3) -0.020(4) -0.035(4)
C6S 0.098(5) 0.088(5) 0.119(6) 0.008(5) 0.012(4) 0.003(5)
C7S 0.103(5) 0.046(3) 0.033(3) 0.002(3) -0.022(3) 0.001(2)
N1 0.0154(6) 0.0120(6) 0.0163(7) 0.0000(5) 0.0026(5) 0.0023(5)
N2 0.0166(6) 0.0144(7) 0.0152(6) -0.0004(5) 0.0039(5) 0.0020(5)

loop_
_atom_type_symbol
_atom_type_description
_atom_type_scat_dispersion_real
_atom_type_scat_dispersion_imag
_atom_type_scat_source
C C 0.0033 0.0016 'International Tables Vol C Tables 4.2.6.8 and 6.1.1.4'
H H 0.0000 0.0000 'International Tables Vol C Tables 4.2.6.8 and 6.1.1.4'
B B 0.0013 0.0007 'International Tables Vol C Tables 4.2.6.8 and 6.1.1.4'
N N 0.0061 0.0033 'International Tables Vol C Tables 4.2.6.8 and 6.1.1.4'

loop_
_geom_angle_atom_site_label_1
_geom_angle_atom_site_label_2
_geom_angle_atom_site_label_3
_geom_angle
N1 B1 C18 123.89(15)
N1 B1 C17 120.49(14)
C18 B1 C17 115.53(14)
C9 C1 C2 121.44(15)
C9 C1 N1 119.94(14)
C2 C1 N1 118.63(14)
C6 C2 C1 118.02(17)
C6 C2 C3 118.01(16)
C1 C2 C3 123.95(15)
C2 C3 C5 111.95(15)
C2 C3 C4 110.55(15)
C5 C3 C4 109.41(15)
C7 C6 C2 121.30(18)
C8 C7 C6 119.91(17)
C7 C8 C9 121.65(18)
C8 C9 C1 117.67(17)
C8 C9 C10 118.30(16)
C1 C9 C10 124.03(15)
C9 C10 C11 111.08(15)
C9 C10 C12 111.47(16)
C11 C10 C12 109.88(16)
N2 C13 N1 116.77(14)
N2 C13 C14 125.30(14)
N1 C13 C14 117.37(13)
C15 C14 C42 120.52(14)
C15 C14 C13 125.98(14)
C42 C14 C13 113.49(13)
C14 C15 C16 124.26(14)
C14 C15 C36 117.93(14)
C16 C15 C36 117.82(13)
C17 C16 C15 121.82(14)
C17 C16 C30 119.39(14)
C15 C16 C30 118.70(13)
C16 C17 C24 121.88(14)
C16 C17 B1 128.08(14)
C24 C17 B1 110.04(13)
C23 C18 C19 116.98(16)
C23 C18 B1 126.97(15)
C19 C18 B1 115.83(15)
C20 C19 C18 121.65(18)
C21 C20 C19 119.93(19)
C22 C21 C20 119.41(17)
C21 C22 C23 120.78(19)
C22 C23 C18 121.17(18)
C29 C24 C25 118.36(15)
C29 C24 C17 118.43(14)
C25 C24 C17 122.80(15)
C26 C25 C24 120.34(16)
C27 C26 C25 120.60(16)
C28 C27 C26 119.47(16)
C27 C28 C29 119.92(16)
C28 C29 C24 121.26(16)
C35 C30 C31 118.71(15)
C35 C30 C16 120.61(15)
C31 C30 C16 120.58(14)
C32 C31 C30 120.08(16)
C33 C32 C31 120.44(17)
C34 C33 C32 119.83(16)
C33 C34 C35 120.01(16)
C34 C35 C30 120.90(16)
C37 C36 C41 118.73(15)
C37 C36 C15 119.25(15)
C41 C36 C15 121.96(15)
C36 C37 C38 120.63(17)
C39 C38 C37 119.92(17)
C40 C39 C38 119.90(16)
C39 C40 C41 120.18(18)
C40 C41 C36 120.60(17)
C47 C42 C43 118.68(16)
C47 C42 C14 119.38(15)
C43 C42 C14 121.92(16)
C44 C43 C42 120.53(19)
C45 C44 C43 120.4(2)
C46 C45 C44 119.76(18)
C45 C46 C47 120.2(2)
C42 C47 C46 120.38(19)
C49 C48 C56 121.54(14)
C49 C48 N2 122.22(14)
C56 C48 N2 115.92(14)
C53 C49 C48 117.61(15)
C53 C49 C50 119.59(15)
C48 C49 C50 122.74(14)
C49 C50 C52 112.82(16)
C49 C50 C51 110.44(15)
C52 C50 C51 109.39(16)
C54 C53 C49 121.79(16)
C53 C54 C55 119.64(16)
C56 C55 C54 121.22(16)
C55 C56 C48 118.17(15)
C55 C56 C57 122.09(15)
C48 C56 C57 119.74(14)
C56 C57 C58 113.76(15)
C56 C57 C59 111.39(14)
C58 C57 C59 110.02(15)
C7S C1S C2S 131.1(6)
C7S C1S C6S 107.8(6)
C2S C1S C6S 120.0
C3S C2S C1S 120.0
C2S C3S C4S 120.0
C5S C4S C3S 120.0
C6S C5S C4S 120.0
C5S C6S C1S 120.0
B1 N1 C13 122.09(13)
B1 N1 C1 121.14(13)
C13 N1 C1 115.73(12)
C13 N2 C48 125.27(14)

loop_
_geom_bond_atom_site_label_1
_geom_bond_atom_site_label_2
_geom_bond_distance
B1 N1 1.417(2)
B1 C18 1.571(2)
B1 C17 1.571(2)
C1 C9 1.401(2)
C1 C2 1.405(2)
C1 N1 1.464(2)
C2 C6 1.391(2)
C2 C3 1.520(2)
C3 C5 1.531(2)
C3 C4 1.532(2)
C6 C7 1.374(3)
C7 C8 1.373(3)
C8 C9 1.394(2)
C9 C10 1.517(3)
C10 C11 1.534(3)
C10 C12 1.535(3)
C13 N2 1.268(2)
C13 N1 1.4281(19)
C13 C14 1.504(2)
C14 C15 1.353(2)
C14 C42 1.500(2)
C15 C16 1.483(2)
C15 C36 1.506(2)
C16 C17 1.349(2)
C16 C30 1.494(2)
C17 C24 1.503(2)
C18 C23 1.390(2)
C18 C19 1.396(2)
C19 C20 1.389(3)
C20 C21 1.377(3)
C21 C22 1.370(3)
C22 C23 1.388(3)
C24 C29 1.386(2)
C24 C25 1.395(2)
C25 C26 1.385(2)
C26 C27 1.384(3)
C27 C28 1.381(3)
C28 C29 1.386(2)
C30 C35 1.386(2)
C30 C31 1.393(2)
C31 C32 1.387(2)
C32 C33 1.380(3)
C33 C34 1.375(3)
C34 C35 1.385(2)
C36 C37 1.387(2)
C36 C41 1.391(2)
C37 C38 1.389(2)
C38 C39 1.382(3)
C39 C40 1.379(3)
C40 C41 1.384(2)
C42 C47 1.384(3)
C42 C43 1.392(2)
C43 C44 1.381(3)
C44 C45 1.375(3)
C45 C46 1.374(3)
C46 C47 1.392(3)
C48 C49 1.403(2)
C48 C56 1.410(2)
C48 N2 1.415(2)
C49 C53 1.392(2)
C49 C50 1.520(2)
C50 C52 1.522(3)
C50 C51 1.524(3)
C53 C54 1.378(2)
C54 C55 1.386(3)
C55 C56 1.384(2)
C56 C57 1.516(2)
C57 C58 1.522(2)
C57 C59 1.529(2)
C1S C7S 1.288(10)
C1S C2S 1.39
C1S C6S 1.39
C2S C3S 1.39
C3S C4S 1.39
C4S C5S 1.39
C5S C6S 1.39
